data_2220434
loop_
_publ_author_name
'Mohd Lair, Nooraziah'
'Mohd Ali, Hapipah'
'Ng, Seik Weng'

_publ_section_title
;(<i>E</i>)-4-Hydroxy-<i>N</i>'-(2-hydroxy-4-methoxybenzylidene)benzohydrazide
 monohydrate
;
_journal_coeditor_code BT2836
_journal_issue 1
_journal_name_full 'Acta Crystallographica Section E'
_journal_page_first o189
_journal_paper_doi 10.1107/S1600536808042888
_journal_volume 65
_journal_year 2009
_chemical_formula_iupac 'C15 H14 N2 O4, H2 O'
_chemical_formula_moiety 'C15 H14 N2 O4, H2 O'
_chemical_formula_sum 'C15 H16 N2 O5'
_chemical_formula_weight 304.30
_chemical_name_systematic
;
(<i>E</i>)-4-Hydroxy-<i>N</i>'-(2-hydroxy-4-methoxybenzylidene)benzohydrazide
monohydrate
;
_space_group_IT_number 14
_symmetry_cell_setting monoclinic
_symmetry_space_group_name_Hall '-P 2yn'
_symmetry_space_group_name_H-M 'P 1 21/n 1'
_atom_sites_solution_hydrogens geom
_atom_sites_solution_primary direct
_atom_sites_solution_secondary difmap
_audit_creation_method SHELXL-97
_cell_angle_alpha 90.00
_cell_angle_beta 98.022(2)
_cell_angle_gamma 90.00
_cell_formula_units_Z 4
_cell_length_a 7.1763(2)
_cell_length_b 16.6507(5)
_cell_length_c 12.1828(4)
_cell_measurement_reflns_used 1918
_cell_measurement_temperature 100(2)
_cell_measurement_theta_max 27.3
_cell_measurement_theta_min 2.4
_cell_volume 1441.48(8)
_computing_cell_refinement 'SAINT (Bruker, 2007)'
_computing_data_collection 'APEX2 (Bruker, 2007)'
_computing_data_reduction 'SAINT (Bruker, 2007)'
_computing_molecular_graphics 'X-SEED (Barbour, 2001)'
_computing_publication_material 'publCIF (Westrip, 2009)'
_computing_structure_refinement 'SHELXL97 (Sheldrick, 2008)'
_computing_structure_solution 'SHELXS97 (Sheldrick, 2008)'
_diffrn_ambient_temperature 100(2)
_diffrn_measured_fraction_theta_full 1.000
_diffrn_measured_fraction_theta_max 1.000
_diffrn_measurement_device_type 'Bruker SMART APEX'
_diffrn_measurement_method \w
_diffrn_radiation_monochromator graphite
_diffrn_radiation_source 'fine-focus sealed tube'
_diffrn_radiation_type MoK\a
_diffrn_radiation_wavelength 0.71073
_diffrn_reflns_av_R_equivalents 0.0528
_diffrn_reflns_av_sigmaI/netI 0.0518
_diffrn_reflns_limit_h_max 9
_diffrn_reflns_limit_h_min -9
_diffrn_reflns_limit_k_max 21
_diffrn_reflns_limit_k_min -21
_diffrn_reflns_limit_l_max 15
_diffrn_reflns_limit_l_min -15
_diffrn_reflns_number 13327
_diffrn_reflns_theta_full 27.49
_diffrn_reflns_theta_max 27.49
_diffrn_reflns_theta_min 2.08
_diffrn_standards_decay_% 0
_diffrn_standards_interval_count 0
_diffrn_standards_interval_time 0
_diffrn_standards_number 0
_exptl_absorpt_coefficient_mu 0.107
_exptl_absorpt_correction_type none
_exptl_crystal_colour Yellow
_exptl_crystal_density_diffrn 1.402
_exptl_crystal_density_method 'not measured'
_exptl_crystal_description Prism
_exptl_crystal_F_000 640
_exptl_crystal_size_max 0.16
_exptl_crystal_size_mid 0.04
_exptl_crystal_size_min 0.04
_refine_diff_density_max 0.663
_refine_diff_density_min -0.428
_refine_ls_extinction_method none
_refine_ls_goodness_of_fit_ref 1.054
_refine_ls_hydrogen_treatment constr
_refine_ls_matrix_type full
_refine_ls_number_parameters 200
_refine_ls_number_reflns 3315
_refine_ls_number_restraints 0
_refine_ls_restrained_S_all 1.054
_refine_ls_R_factor_all 0.1149
_refine_ls_R_factor_gt 0.0596
_refine_ls_shift/su_max 0.001
_refine_ls_shift/su_mean 0.001
_refine_ls_structure_factor_coef Fsqd
_refine_ls_weighting_details 'calc w=1/[\s^2^(Fo^2^)+(0.0687P)^2^+1.4764P] where P=(Fo^2^+2Fc^2^)/3'
_refine_ls_weighting_scheme calc
_refine_ls_wR_factor_gt 0.1446
_refine_ls_wR_factor_ref 0.1798
_reflns_number_gt 1903
_reflns_number_total 3315
_reflns_threshold_expression I>2\s(I)
_cod_data_source_file bt2836.cif
_cod_data_source_block I
_cod_depositor_comments
;
The following automatic conversions were performed:
'_symmetry_cell_setting' value 'Monoclinic' changed to 'monoclinic'
according to '/home/saulius/struct/CIF-dictionaries/cif_core.dic'
dictionary named 'cif_core.dic' version 2.4.1 from
2010-06-29.

'_exptl_absorpt_correction_type' value 'None' changed to
'none' according to '/home/saulius/struct/CIF-dictionaries/cif_core.dic'
dictionary named 'cif_core.dic' version 2.4.1 from 2010-06-29.

Automatic conversion script
Id: cif_fix_enum 1527 2010-12-29 10:47:43Z saulius 

The following automatic conversions were performed:

'_symmetry_cell_setting' value 'Monoclinic' changed to 'monoclinic'
according to /home/saulius/struct/CIF-dictionaries/cif_core.dic
dictionary named 'cif_core.dic' version 2.4.1 from
2010-06-29.

'_exptl_absorpt_correction_type' value 'None' changed to
'none' according to
/home/saulius/struct/CIF-dictionaries/cif_core.dic dictionary named
'cif_core.dic' version 2.4.1 from 2010-06-29.

Automatic conversion script
Id: cif_fix_values 1715 2011-07-08 13:25:40Z adriana 
;
_cod_original_sg_symbol_H-M 'P 21/n'
_cod_database_code 2220434
_cod_database_fobs_code 2220434

loop_
_symmetry_equiv_pos_as_xyz
'x, y, z'
'-x+1/2, y+1/2, -z+1/2'
'-x, -y, -z'
'x-1/2, -y-1/2, z-1/2'

loop_
_atom_site_type_symbol
_atom_site_label
_atom_site_fract_x
_atom_site_fract_y
_atom_site_fract_z
_atom_site_U_iso_or_equiv
_atom_site_adp_type
_atom_site_calc_flag
_atom_site_refinement_flags
_atom_site_occupancy
_atom_site_disorder_assembly
_atom_site_disorder_group
O O1 0.7450(3) 0.31702(12) 1.09538(15) 0.0271(5) Uani d . 1 . .
H H1 0.7745 0.2698 1.1150 0.041 Uiso d R 1 . .
O O2 0.3884(3) 0.32742(11) 0.58919(15) 0.0246(5) Uani d . 1 . .
O O3 0.1758(3) 0.41831(13) 0.32215(18) 0.0444(6) Uani d . 1 . .
H H3 0.2262 0.4067 0.3866 0.067 Uiso d R 1 . .
O O4 -0.1014(3) 0.59721(14) 0.05179(16) 0.0359(6) Uani d . 1 . .
O O5 0.4249(4) 0.61425(14) 0.73043(18) 0.0495(7) Uani d . 1 . .
H H51 0.4027 0.6363 0.7892 0.074 Uiso d R 1 . .
H H52 0.5420 0.6108 0.7317 0.074 Uiso d R 1 . .
N N1 0.3620(3) 0.45875(14) 0.62786(18) 0.0208(5) Uani d . 1 . .
H H11 0.3800 0.4987 0.6754 0.025 Uiso calc R 1 . .
N N2 0.2800(3) 0.47111(14) 0.51985(17) 0.0218(5) Uani d . 1 . .
C C1 0.4997(3) 0.36829(15) 0.7739(2) 0.0174(5) Uani d . 1 . .
C C2 0.5351(4) 0.42869(16) 0.8536(2) 0.0204(6) Uani d . 1 . .
H H2 0.5012 0.4826 0.8345 0.024 Uiso calc R 1 . .
C C3 0.6192(4) 0.41082(16) 0.9602(2) 0.0216(6) Uani d . 1 . .
H H3A 0.6449 0.4524 1.0135 0.026 Uiso calc R 1 . .
C C4 0.6653(3) 0.33229(16) 0.9886(2) 0.0197(6) Uani d . 1 . .
C C5 0.6322(4) 0.27144(16) 0.9108(2) 0.0214(6) Uani d . 1 . .
H H5A 0.6655 0.2176 0.9305 0.026 Uiso calc R 1 . .
C C6 0.5504(4) 0.28976(16) 0.8043(2) 0.0208(6) Uani d . 1 . .
H H6 0.5284 0.2481 0.7508 0.025 Uiso calc R 1 . .
C C7 0.4134(3) 0.38292(16) 0.6579(2) 0.0191(6) Uani d . 1 . .
C C8 0.2221(4) 0.54217(18) 0.4913(2) 0.0231(6) Uani d . 1 . .
H H8 0.2362 0.5848 0.5436 0.028 Uiso calc R 1 . .
C C9 0.1350(4) 0.55631(18) 0.3780(2) 0.0235(6) Uani d . 1 . .
C C10 0.1117(4) 0.49462(18) 0.2982(2) 0.0289(7) Uani d . 1 . .
C C11 0.0295(4) 0.5107(2) 0.1905(2) 0.0329(7) Uani d . 1 . .
H H11A 0.0125 0.4689 0.1371 0.040 Uiso calc R 1 . .
C C12 -0.0278(4) 0.5882(2) 0.1614(2) 0.0281(7) Uani d . 1 . .
C C13 -0.0097(4) 0.64983(19) 0.2380(2) 0.0290(7) Uani d . 1 . .
H H13 -0.0519 0.7025 0.2177 0.035 Uiso calc R 1 . .
C C14 0.0714(4) 0.63284(18) 0.3450(2) 0.0270(6) Uani d . 1 . .
H H14 0.0843 0.6749 0.3982 0.032 Uiso calc R 1 . .
C C15 -0.1581(4) 0.6759(2) 0.0151(3) 0.0385(8) Uani d . 1 . .
H H15A -0.2026 0.6749 -0.0647 0.058 Uiso calc R 1 . .
H H15B -0.0508 0.7127 0.0299 0.058 Uiso calc R 1 . .
H H15C -0.2598 0.6944 0.0549 0.058 Uiso calc R 1 . .

loop_
_atom_site_aniso_label
_atom_site_aniso_U_11
_atom_site_aniso_U_22
_atom_site_aniso_U_33
_atom_site_aniso_U_12
_atom_site_aniso_U_13
_atom_site_aniso_U_23
O1 0.0379(11) 0.0266(11) 0.0146(9) 0.0096(9) -0.0039(8) 0.0015(8)
O2 0.0309(10) 0.0230(10) 0.0188(10) -0.0048(8) -0.0008(8) -0.0005(8)
O3 0.0701(17) 0.0318(13) 0.0264(12) -0.0012(12) -0.0107(11) 0.0029(10)
O4 0.0320(12) 0.0538(15) 0.0203(10) 0.0041(10) -0.0018(9) 0.0118(10)
O5 0.0772(18) 0.0431(14) 0.0259(12) 0.0265(13) -0.0009(12) -0.0119(11)
N1 0.0228(12) 0.0233(12) 0.0152(11) 0.0005(9) -0.0016(9) 0.0003(9)
N2 0.0209(11) 0.0306(13) 0.0132(11) -0.0014(10) 0.0004(9) 0.0039(9)
C1 0.0136(12) 0.0223(13) 0.0164(13) -0.0033(10) 0.0020(10) -0.0001(11)
C2 0.0201(13) 0.0213(14) 0.0197(13) 0.0023(10) 0.0027(10) 0.0031(11)
C3 0.0260(14) 0.0207(14) 0.0172(13) 0.0012(11) 0.0001(10) -0.0035(11)
C4 0.0192(13) 0.0249(14) 0.0144(12) 0.0032(11) 0.0007(10) 0.0034(11)
C5 0.0221(13) 0.0201(14) 0.0214(13) 0.0022(11) 0.0006(11) 0.0011(11)
C6 0.0217(13) 0.0228(14) 0.0170(13) -0.0005(11) -0.0004(11) -0.0033(11)
C7 0.0173(13) 0.0225(14) 0.0176(13) -0.0027(10) 0.0029(10) 0.0000(11)
C8 0.0197(13) 0.0303(15) 0.0195(14) 0.0004(11) 0.0035(11) 0.0013(12)
C9 0.0184(13) 0.0327(16) 0.0198(14) -0.0033(11) 0.0043(11) 0.0066(12)
C10 0.0333(16) 0.0286(16) 0.0242(14) -0.0018(13) 0.0013(12) 0.0074(13)
C11 0.0371(17) 0.0391(18) 0.0211(15) -0.0053(14) -0.0013(12) 0.0008(13)
C12 0.0192(14) 0.0471(19) 0.0177(14) -0.0008(13) 0.0011(11) 0.0108(13)
C13 0.0237(14) 0.0358(17) 0.0269(16) 0.0055(12) 0.0018(12) 0.0123(13)
C14 0.0235(14) 0.0327(16) 0.0249(15) 0.0039(12) 0.0043(12) 0.0033(12)
C15 0.0314(17) 0.057(2) 0.0263(16) 0.0062(16) 0.0018(13) 0.0173(16)

loop_
_atom_type_symbol
_atom_type_description
_atom_type_scat_dispersion_real
_atom_type_scat_dispersion_imag
_atom_type_scat_source
C C 0.0033 0.0016 'International Tables Vol C Tables 4.2.6.8 and 6.1.1.4'
H H 0.0000 0.0000 'International Tables Vol C Tables 4.2.6.8 and 6.1.1.4'
N N 0.0061 0.0033 'International Tables Vol C Tables 4.2.6.8 and 6.1.1.4'
O O 0.0106 0.0060 'International Tables Vol C Tables 4.2.6.8 and 6.1.1.4'

loop_
_geom_angle_atom_site_label_1
_geom_angle_atom_site_label_2
_geom_angle_atom_site_label_3
_geom_angle_site_symmetry_1
_geom_angle_site_symmetry_3
_geom_angle
_geom_angle_publ_flag
C4 O1 H1 . . 119.9 ?
C10 O3 H3 . . 120.0 ?
C12 O4 C15 . . 117.3(3) ?
H51 O5 H52 . . 108.8 ?
C7 N1 N2 . . 117.5(2) ?
C7 N1 H11 . . 121.3 ?
N2 N1 H11 . . 121.3 ?
C8 N2 N1 . . 118.3(2) ?
C6 C1 C2 . . 118.4(2) ?
C6 C1 C7 . . 117.8(2) ?
C2 C1 C7 . . 123.8(2) ?
C3 C2 C1 . . 120.7(2) ?
C3 C2 H2 . . 119.7 ?
C1 C2 H2 . . 119.7 ?
C4 C3 C2 . . 119.8(2) ?
C4 C3 H3A . . 120.1 ?
C2 C3 H3A . . 120.1 ?
O1 C4 C3 . . 117.9(2) ?
O1 C4 C5 . . 121.5(2) ?
C3 C4 C5 . . 120.5(2) ?
C6 C5 C4 . . 119.4(2) ?
C6 C5 H5A . . 120.3 ?
C4 C5 H5A . . 120.3 ?
C5 C6 C1 . . 121.2(2) ?
C5 C6 H6 . . 119.4 ?
C1 C6 H6 . . 119.4 ?
O2 C7 N1 . . 120.3(2) ?
O2 C7 C1 . . 121.4(2) ?
N1 C7 C1 . . 118.3(2) ?
N2 C8 C9 . . 119.1(3) ?
N2 C8 H8 . . 120.5 ?
C9 C8 H8 . . 120.5 ?
C14 C9 C10 . . 117.7(3) ?
C14 C9 C8 . . 120.2(3) ?
C10 C9 C8 . . 122.1(3) ?
O3 C10 C11 . . 117.8(3) ?
O3 C10 C9 . . 121.7(3) ?
C11 C10 C9 . . 120.4(3) ?
C12 C11 C10 . . 119.6(3) ?
C12 C11 H11A . . 120.2 ?
C10 C11 H11A . . 120.2 ?
O4 C12 C13 . . 124.3(3) ?
O4 C12 C11 . . 114.2(3) ?
C13 C12 C11 . . 121.5(3) ?
C12 C13 C14 . . 118.3(3) ?
C12 C13 H13 . . 120.9 ?
C14 C13 H13 . . 120.9 ?
C13 C14 C9 . . 122.5(3) ?
C13 C14 H14 . . 118.7 ?
C9 C14 H14 . . 118.7 ?
O4 C15 H15A . . 109.5 ?
O4 C15 H15B . . 109.5 ?
H15A C15 H15B . . 109.5 ?
O4 C15 H15C . . 109.5 ?
H15A C15 H15C . . 109.5 ?
H15B C15 H15C . . 109.5 ?

loop_
_geom_bond_atom_site_label_1
_geom_bond_atom_site_label_2
_geom_bond_site_symmetry_2
_geom_bond_distance
_geom_bond_publ_flag
O1 C4 . 1.370(3) ?
O1 H1 . 0.8400 ?
O2 C7 . 1.243(3) ?
O3 C10 . 1.369(4) ?
O3 H3 . 0.8400 ?
O4 C12 . 1.374(3) ?
O4 C15 . 1.426(4) ?
O5 H51 . 0.8400 ?
O5 H52 . 0.8400 ?
N1 C7 . 1.351(3) ?
N1 N2 . 1.380(3) ?
N1 H11 . 0.8800 ?
N2 C8 . 1.286(4) ?
C1 C6 . 1.393(4) ?
C1 C2 . 1.396(4) ?
C1 C7 . 1.482(3) ?
C2 C3 . 1.386(4) ?
C2 H2 . 0.9500 ?
C3 C4 . 1.381(4) ?
C3 H3A . 0.9500 ?
C4 C5 . 1.385(4) ?
C5 C6 . 1.382(4) ?
C5 H5A . 0.9500 ?
C6 H6 . 0.9500 ?
C8 C9 . 1.452(4) ?
C8 H8 . 0.9500 ?
C9 C14 . 1.394(4) ?
C9 C10 . 1.408(4) ?
C10 C11 . 1.387(4) ?
C11 C12 . 1.385(4) ?
C11 H11A . 0.9500 ?
C12 C13 . 1.381(4) ?
C13 C14 . 1.381(4) ?
C13 H13 . 0.9500 ?
C14 H14 . 0.9500 ?
C15 H15A . 0.9800 ?
C15 H15B . 0.9800 ?
C15 H15C . 0.9800 ?

loop_
_geom_hbond_atom_site_label_D
_geom_hbond_atom_site_label_H
_geom_hbond_atom_site_label_A
_geom_hbond_site_symmetry_A
_geom_hbond_distance_DH
_geom_hbond_distance_HA
_geom_hbond_distance_DA
_geom_hbond_angle_DHA
_geom_hbond_publ_flag
O1 H1 O2 4_666 0.84 1.86 2.621(3) 150 yes
O3 H3 N2 . 0.84 1.94 2.575(3) 132 yes
O5 H51 O1 3_667 0.84 2.03 2.833(3) 160 yes
O5 H52 O3 3_666 0.84 2.27 3.070(4) 160 yes
N1 H11 O5 . 0.88 2.05 2.883(3) 158 yes

loop_
_geom_torsion_atom_site_label_1
_geom_torsion_atom_site_label_2
_geom_torsion_atom_site_label_3
_geom_torsion_atom_site_label_4
_geom_torsion_site_symmetry_1
_geom_torsion_site_symmetry_2
_geom_torsion_site_symmetry_3
_geom_torsion_site_symmetry_4
_geom_torsion
_geom_torsion_publ_flag
C7 N1 N2 C8 . . . . 176.8(2) ?
C6 C1 C2 C3 . . . . 0.2(4) ?
C7 C1 C2 C3 . . . . -178.9(2) ?
C1 C2 C3 C4 . . . . -1.2(4) ?
C2 C3 C4 O1 . . . . -178.8(2) ?
C2 C3 C4 C5 . . . . 1.5(4) ?
O1 C4 C5 C6 . . . . 179.6(2) ?
C3 C4 C5 C6 . . . . -0.7(4) ?
C4 C5 C6 C1 . . . . -0.3(4) ?
C2 C1 C6 C5 . . . . 0.6(4) ?
C7 C1 C6 C5 . . . . 179.7(2) ?
N2 N1 C7 O2 . . . . 0.7(4) ?
N2 N1 C7 C1 . . . . -179.3(2) ?
C6 C1 C7 O2 . . . . -0.7(4) ?
C2 C1 C7 O2 . . . . 178.4(2) ?
C6 C1 C7 N1 . . . . 179.3(2) ?
C2 C1 C7 N1 . . . . -1.6(4) ?
N1 N2 C8 C9 . . . . -179.8(2) ?
N2 C8 C9 C14 . . . . -179.9(3) ?
N2 C8 C9 C10 . . . . 0.0(4) ?
C14 C9 C10 O3 . . . . 177.7(3) ?
C8 C9 C10 O3 . . . . -2.2(4) ?
C14 C9 C10 C11 . . . . 0.6(4) ?
C8 C9 C10 C11 . . . . -179.3(3) ?
O3 C10 C11 C12 . . . . -176.4(3) ?
C9 C10 C11 C12 . . . . 0.8(4) ?
C15 O4 C12 C13 . . . . 1.6(4) ?
C15 O4 C12 C11 . . . . -178.2(3) ?
C10 C11 C12 O4 . . . . 178.0(3) ?
C10 C11 C12 C13 . . . . -1.8(4) ?
O4 C12 C13 C14 . . . . -178.4(3) ?
C11 C12 C13 C14 . . . . 1.4(4) ?
C12 C13 C14 C9 . . . . 0.0(4) ?
C10 C9 C14 C13 . . . . -1.0(4) ?
C8 C9 C14 C13 . . . . 178.9(3) ?

loop_
_cod_related_entry_id
_cod_related_entry_database
_cod_related_entry_code
1 ChemSpider 30655680
